data_2108552
loop_
_publ_author_name
'Bednarchuk, Tamara J.'
'Hornfeck, Wolfgang'
'Kinzhybalo, Vasyl'
'Zhou, Zhengyang'
'Du\<sek, Michal'
'Pietraszko, Adam'

_publ_section_title
;
 The structures and phase transitions in 4-aminopyridinium
 tetraaquabis(sulfato)iron(III),
 (C~5~H~7~N~2~)[Fe^III^(H~2~O)~4~(SO~4~)~2~]
;
_journal_coeditor_code DQ5037SUP1
_journal_issue 6
_journal_name_full 'Acta Crystallographica Section B'
_journal_page_first
;
;
_journal_paper_doi 10.1107/S2052520619013155
_journal_volume 75
_journal_year 2019
_chemical_formula_sum 'C5 H15 Fe N2 O12 S2'
_chemical_formula_weight 415.16
_space_group_crystal_system triclinic
_space_group_IT_number 2
_space_group_name_Hall '-P 1'
_space_group_name_H-M_alt 'P -1'
_atom_sites_solution_hydrogens mixed
_audit_creation_method SHELXL-2014/7
_cell_angle_alpha 65.34(3)
_cell_angle_beta 77.51(3)
_cell_angle_gamma 68.73(3)
_cell_formula_units_Z 4
_cell_length_a 10.516(4)
_cell_length_b 11.873(4)
_cell_length_c 13.099(4)
_cell_measurement_reflns_used 2322
_cell_measurement_temperature 80(2)
_cell_measurement_theta_max 29.2810
_cell_measurement_theta_min 2.4010
_cell_volume 1381.0(9)
_computing_cell_refinement 'CrysAlisPro 1.171.38.41 (Rigaku OD, 2015)'
_computing_data_collection 'CrysAlisPro 1.171.38.41 (Rigaku OD, 2015)'
_computing_data_reduction 'CrysAlisPro 1.171.38.41 (Rigaku OD, 2015)'
_computing_molecular_graphics 'Diamond 2.1c (Brandenburg, 1997)'
_computing_publication_material 'Olex2 (Dolomanov et al., 2009)'
_computing_structure_refinement 'SHELXL-2014/7 (Sheldrick, 2015)'
_computing_structure_solution 'ShelXS-2014/7 (Sheldrick, 2015)'
_diffrn_ambient_temperature 80(2)
_diffrn_detector_area_resol_mean 10.6249
_diffrn_measured_fraction_theta_full 0.998
_diffrn_measured_fraction_theta_max 0.998
_diffrn_measurement_device 'four-circle diffractometer'
_diffrn_measurement_device_type 'Xcalibur, Atlas'
_diffrn_measurement_method '\w scans'
_diffrn_radiation_type MoK\a
_diffrn_radiation_wavelength 0.71073
_diffrn_reflns_av_R_equivalents 0.0179
_diffrn_reflns_av_unetI/netI 0.0188
_diffrn_reflns_Laue_measured_fraction_full 0.998
_diffrn_reflns_Laue_measured_fraction_max 0.998
_diffrn_reflns_limit_h_max 12
_diffrn_reflns_limit_h_min -12
_diffrn_reflns_limit_k_max 14
_diffrn_reflns_limit_k_min -14
_diffrn_reflns_limit_l_max 16
_diffrn_reflns_limit_l_min -16
_diffrn_reflns_number 7895
_diffrn_reflns_point_group_measured_fraction_full 0.998
_diffrn_reflns_point_group_measured_fraction_max 0.998
_diffrn_reflns_theta_full 25.998
_diffrn_reflns_theta_max 25.998
_diffrn_reflns_theta_min 1.983
_exptl_absorpt_coefficient_mu 1.463
_exptl_absorpt_correction_T_max 0.764
_exptl_absorpt_correction_T_min 0.592
_exptl_absorpt_correction_type analytical
_exptl_absorpt_process_details
;
CrysAlisPro 1.171.38.43 (Rigaku Oxford Diffraction, 2015)
Analytical numeric absorption correction using a multifaceted crystal
   model based on expressions derived by R.C. Clark & J.S. Reid.
(Clark, R. C. & Reid, J. S. (1995). Acta Cryst. A51, 887-897)
Empirical absorption correction using spherical harmonics,
 implemented in SCALE3 ABSPACK scaling algorithm.
;
_exptl_crystal_colour yellow
_exptl_crystal_density_diffrn 1.997
_exptl_crystal_description block
_exptl_crystal_F_000 852
_exptl_crystal_size_max 0.47
_exptl_crystal_size_mid 0.40
_exptl_crystal_size_min 0.27
_refine_diff_density_max 0.363
_refine_diff_density_min -0.598
_refine_diff_density_rms 0.088
_refine_ls_extinction_method none
_refine_ls_goodness_of_fit_ref 0.984
_refine_ls_hydrogen_treatment mixed
_refine_ls_matrix_type full
_refine_ls_number_parameters 446
_refine_ls_number_reflns 7895
_refine_ls_number_restraints 28
_refine_ls_restrained_S_all 0.986
_refine_ls_R_factor_all 0.0371
_refine_ls_R_factor_gt 0.0268
_refine_ls_shift/su_max 0.000
_refine_ls_shift/su_mean 0.000
_refine_ls_structure_factor_coef Fsqd
_refine_ls_weighting_details 'w=1/[\s^2^(Fo^2^)+(0.0453P)^2^] where P=(Fo^2^+2Fc^2^)/3'
_refine_ls_weighting_scheme calc
_refine_ls_wR_factor_gt 0.0746
_refine_ls_wR_factor_ref 0.0772
_reflns_Friedel_coverage 0.000
_reflns_number_gt 5963
_reflns_number_total 7895
_reflns_threshold_expression 'I > 2\s(I)'
_cod_data_source_file dq5037sup1.cif
_cod_data_source_block PhaseIV
_cod_database_code 2108552
_shelx_shelxl_version_number 2014/7
_shelx_space_group_comment
;
The symmetry employed for this shelxl refinement is uniquely defined
by the following loop, which should always be used as a source of
symmetry information in preference to the above space-group names.
They are only intended as comments.
;
_oxdiff_exptl_absorpt_empirical_full_min 0.960
_oxdiff_exptl_absorpt_empirical_full_max 1.065
_oxdiff_exptl_absorpt_empirical_details
;
Empirical correction (ABSPACK) includes:
- Absorption correction using spherical harmonics
- Frame scaling
;

loop_
_space_group_symop_operation_xyz
'x, y, z'
'-x, -y, -z'

loop_
_atom_site_label
_atom_site_type_symbol
_atom_site_fract_x
_atom_site_fract_y
_atom_site_fract_z
_atom_site_U_iso_or_equiv
_atom_site_adp_type
_atom_site_occupancy
_atom_site_site_symmetry_order
_atom_site_calc_flag
_atom_site_refinement_flags_posn
_atom_site_refinement_flags_adp
Fe1 Fe 0.85489(5) 0.80465(5) 0.05110(4) 0.00606(9) Uani 1 1 d . .
O11W O 0.8995(2) 0.7303(2) -0.06833(19) 0.0149(5) Uani 1 1 d D .
H11A H 0.895(3) 0.659(2) -0.062(2) 0.022 Uiso 1 1 d D U
H11B H 0.917(3) 0.785(2) -0.1299(18) 0.022 Uiso 1 1 d D U
O12W O 1.0244(2) 0.8607(2) -0.00306(17) 0.0180(5) Uani 1 1 d D .
H12A H 1.090(2) 0.848(2) 0.032(2) 0.027 Uiso 1 1 d D U
H12B H 1.035(3) 0.899(2) -0.0698(16) 0.027 Uiso 1 1 d D U
O13W O 0.81186(18) 0.87453(18) 0.17633(15) 0.0121(4) Uani 1 1 d D .
H13A H 0.797(2) 0.821(2) 0.2440(16) 0.018 Uiso 1 1 d D U
H13B H 0.855(3) 0.909(2) 0.196(2) 0.018 Uiso 1 1 d D U
O14W O 0.6785(2) 0.7595(2) 0.10258(19) 0.0129(5) Uani 1 1 d D .
H14A H 0.600(2) 0.812(2) 0.078(2) 0.019 Uiso 1 1 d D U
H14B H 0.659(3) 0.716(2) 0.1693(16) 0.019 Uiso 1 1 d D U
S11 S 1.02552(8) 0.49807(7) 0.19250(6) 0.00594(17) Uani 1 1 d . .
O11 O 0.94714(15) 0.63949(14) 0.16268(12) 0.0119(3) Uani 1 1 d . .
O12 O 1.1177(2) 0.4786(2) 0.09617(18) 0.0117(5) Uani 1 1 d . .
O13 O 1.1034(2) 0.4622(2) 0.28774(19) 0.0105(5) Uani 1 1 d . .
O14 O 0.9275(2) 0.4234(2) 0.2238(2) 0.0120(5) Uani 1 1 d . .
S12 S 0.67609(8) 1.10656(8) -0.09414(6) 0.00639(18) Uani 1 1 d . .
O15 O 0.75980(15) 0.96622(14) -0.06330(12) 0.0140(3) Uani 1 1 d . .
O16 O 0.7677(2) 1.1834(2) -0.10813(19) 0.0129(5) Uani 1 1 d . .
O17 O 0.6192(2) 1.14596(19) -0.19994(18) 0.0115(5) Uani 1 1 d . .
O18 O 0.5663(2) 1.1188(2) -0.00516(19) 0.0106(5) Uani 1 1 d . .
Fe2 Fe 0.14147(5) 0.69703(5) 0.44620(4) 0.00613(9) Uani 1 1 d . .
O21W O 0.12655(18) 0.67397(18) 0.30560(15) 0.0138(4) Uani 1 1 d . .
H21A H 0.160(2) 0.717(2) 0.2402(16) 0.021 Uiso 1 1 d . U
H21B H 0.126(3) 0.607(2) 0.299(2) 0.021 Uiso 1 1 d . U
O22W O 0.3376(2) 0.69092(19) 0.39982(19) 0.0136(5) Uani 1 1 d . .
H22A H 0.406(2) 0.656(2) 0.433(2) 0.020 Uiso 1 1 d . U
H22B H 0.359(3) 0.750(2) 0.3361(18) 0.020 Uiso 1 1 d . U
O23W O 0.1403(2) 0.73612(19) 0.58166(18) 0.0106(5) Uani 1 1 d . .
H23A H 0.129(3) 0.8129(19) 0.576(2) 0.016 Uiso 1 1 d . U
H23B H 0.106(3) 0.690(2) 0.6342(18) 0.016 Uiso 1 1 d . U
O24W O -0.05504(19) 0.69447(17) 0.49652(16) 0.0105(4) Uani 1 1 d . .
H24A H -0.062(3) 0.645(2) 0.5571(17) 0.016 Uiso 1 1 d . U
H24B H -0.108(2) 0.697(2) 0.4532(19) 0.016 Uiso 1 1 d . U
S21 S 0.30787(8) 0.39157(8) 0.58710(7) 0.00705(17) Uani 1 1 d . .
O21 O 0.19184(14) 0.51098(14) 0.53521(12) 0.0121(3) Uani 1 1 d . .
O22 O 0.4257(2) 0.3861(2) 0.50322(18) 0.0105(5) Uani 1 1 d . .
O23 O 0.34297(19) 0.39600(19) 0.68592(18) 0.0114(5) Uani 1 1 d . .
O24 O 0.2543(2) 0.2805(2) 0.61826(19) 0.0101(5) Uani 1 1 d . .
S22 S -0.01189(8) 1.01117(7) 0.31362(6) 0.00706(19) Uani 1 1 d . .
O25 O 0.09707(15) 0.88340(14) 0.35703(13) 0.0125(3) Uani 1 1 d . .
O26 O 0.0580(2) 1.11249(19) 0.27131(19) 0.0102(5) Uani 1 1 d . .
O27 O -0.0733(2) 1.0135(2) 0.22243(18) 0.0126(5) Uani 1 1 d . .
O28 O -0.1149(2) 1.0298(2) 0.40460(19) 0.0125(6) Uani 1 1 d . .
N11 N 0.6558(3) 0.4454(3) 0.1977(3) 0.0104(4) Uani 1 1 d . U
H11 H 0.7086 0.4706 0.2218 0.013 Uiso 1 1 calc R U
C12 C 0.7124(4) 0.3670(4) 0.1404(3) 0.0134(9) Uani 1 1 d . .
H12 H 0.8092 0.3391 0.1273 0.016 Uiso 1 1 calc R U
C13 C 0.6372(4) 0.3262(4) 0.1007(3) 0.0114(8) Uani 1 1 d . .
H13 H 0.6801 0.2693 0.0609 0.014 Uiso 1 1 calc R U
C14 C 0.4888(5) 0.3704(5) 0.1195(4) 0.0103(4) Uani 1 1 d . .
N14 N 0.4103(3) 0.3316(3) 0.0820(3) 0.0122(4) Uani 1 1 d . .
H14C H 0.3208 0.3574 0.0954 0.015 Uiso 1 1 calc R U
H14D H 0.4480 0.2800 0.0439 0.015 Uiso 1 1 calc R U
C15 C 0.4343(4) 0.4506(4) 0.1793(3) 0.0124(9) Uani 1 1 d . .
H15 H 0.3378 0.4813 0.1930 0.015 Uiso 1 1 calc R U
C16 C 0.5167(4) 0.4877(4) 0.2198(3) 0.0127(8) Uani 1 1 d . .
H16 H 0.4778 0.5418 0.2624 0.015 Uiso 1 1 calc R U
N21 N 0.3527(3) 0.0502(3) 0.2988(3) 0.0124(4) Uani 1 1 d . U
H21 H 0.3015 0.0243 0.2737 0.015 Uiso 1 1 calc R U
C22 C 0.4918(4) 0.0105(4) 0.2774(3) 0.0126(9) Uani 1 1 d . .
H22 H 0.5327 -0.0428 0.2342 0.015 Uiso 1 1 calc R U
C23 C 0.5721(4) 0.0488(4) 0.3193(3) 0.0119(9) Uani 1 1 d . .
H23 H 0.6688 0.0197 0.3060 0.014 Uiso 1 1 calc R U
C24 C 0.5145(4) 0.1282(5) 0.3797(4) 0.0097(4) Uani 1 1 d . .
N24 N 0.5907(3) 0.1685(3) 0.4186(3) 0.0128(4) Uani 1 1 d . .
H24C H 0.6803 0.1441 0.4055 0.015 Uiso 1 1 calc R U
H24D H 0.5513 0.2194 0.4571 0.015 Uiso 1 1 calc R U
C25 C 0.3660(4) 0.1699(4) 0.3980(3) 0.0131(9) Uani 1 1 d . .
H25 H 0.3211 0.2261 0.4382 0.016 Uiso 1 1 calc R U
C26 C 0.2936(4) 0.1276(4) 0.3572(3) 0.0142(9) Uani 1 1 d . .
H26 H 0.1968 0.1536 0.3702 0.017 Uiso 1 1 calc R U

loop_
_atom_site_aniso_label
_atom_site_aniso_U_11
_atom_site_aniso_U_22
_atom_site_aniso_U_33
_atom_site_aniso_U_23
_atom_site_aniso_U_13
_atom_site_aniso_U_12
Fe1 0.0051(3) 0.0058(2) 0.0068(3) -0.00176(16) -0.00046(19) -0.00186(18)
O11W 0.0279(12) 0.0102(11) 0.0083(9) -0.0045(8) 0.0026(8) -0.0088(9)
O12W 0.0152(10) 0.0302(13) 0.0087(9) 0.0016(9) -0.0027(8) -0.0165(9)
O13W 0.0186(10) 0.0124(10) 0.0086(9) -0.0046(8) 0.0010(8) -0.0088(8)
O14W 0.0106(9) 0.0195(12) 0.0090(9) -0.0025(9) -0.0008(7) -0.0082(9)
S11 0.0060(3) 0.0058(4) 0.0063(3) -0.0021(3) -0.0004(3) -0.0023(3)
O11 0.0138(8) 0.0065(8) 0.0111(8) -0.0022(6) -0.0020(6) 0.0009(7)
O12 0.0113(12) 0.0139(13) 0.0082(11) -0.0051(9) 0.0018(9) -0.0022(10)
O13 0.0099(10) 0.0111(10) 0.0116(9) -0.0050(7) -0.0009(7) -0.0034(8)
O14 0.0089(9) 0.0158(11) 0.0122(9) -0.0034(8) -0.0021(7) -0.0061(8)
S12 0.0060(3) 0.0064(4) 0.0065(3) -0.0024(3) -0.0009(3) -0.0013(3)
O15 0.0139(8) 0.0106(9) 0.0131(8) -0.0035(7) -0.0020(6) 0.0007(7)
O16 0.0130(10) 0.0173(12) 0.0103(10) -0.0033(9) -0.0020(8) -0.0083(9)
O17 0.0149(10) 0.0099(11) 0.0090(9) -0.0011(8) -0.0015(7) -0.0055(8)
O18 0.0083(12) 0.0158(13) 0.0115(11) -0.0093(10) 0.0015(9) -0.0041(10)
Fe2 0.0050(3) 0.0061(2) 0.0068(3) -0.00165(16) -0.00057(19) -0.00194(18)
O21W 0.0234(11) 0.0149(11) 0.0083(9) -0.0043(8) -0.0003(8) -0.0122(9)
O22W 0.0071(9) 0.0140(12) 0.0114(10) 0.0024(9) -0.0025(7) -0.0015(9)
O23W 0.0172(11) 0.0073(11) 0.0079(9) -0.0026(8) 0.0011(8) -0.0056(8)
O24W 0.0090(9) 0.0132(10) 0.0092(9) -0.0018(8) -0.0016(7) -0.0056(8)
S21 0.0063(3) 0.0061(4) 0.0079(3) -0.0027(3) 0.0002(3) -0.0013(3)
O21 0.0097(8) 0.0109(8) 0.0142(8) -0.0029(6) -0.0013(6) -0.0036(7)
O22 0.0089(12) 0.0144(13) 0.0100(11) -0.0069(9) 0.0007(9) -0.0035(10)
O23 0.0112(10) 0.0145(12) 0.0092(9) -0.0031(8) -0.0023(8) -0.0054(8)
O24 0.0137(10) 0.0080(11) 0.0092(9) -0.0016(8) -0.0019(7) -0.0054(8)
S22 0.0074(3) 0.0061(4) 0.0064(3) -0.0013(3) -0.0002(3) -0.0019(3)
O25 0.0109(8) 0.0082(8) 0.0138(8) -0.0021(7) -0.0011(6) 0.0000(7)
O26 0.0150(10) 0.0089(11) 0.0109(9) -0.0041(8) -0.0014(7) -0.0077(8)
O27 0.0159(11) 0.0164(11) 0.0092(10) -0.0034(8) -0.0031(8) -0.0093(9)
O28 0.0110(13) 0.0125(12) 0.0097(11) -0.0036(9) 0.0011(9) -0.0006(10)
N11 0.0072(12) 0.0110(11) 0.0127(11) -0.0020(8) -0.0049(9) -0.0029(9)
C12 0.0095(18) 0.014(2) 0.016(2) -0.0040(16) -0.0030(15) -0.0037(15)
C13 0.0061(18) 0.0085(19) 0.0155(19) -0.0043(16) 0.0007(15) 0.0012(15)
C14 0.007(2) 0.0102(15) 0.0089(16) 0.0020(10) -0.0019(12) -0.0030(11)
N14 0.0075(17) 0.0146(13) 0.0202(15) -0.0120(9) 0.0026(11) -0.0051(10)
C15 0.0080(18) 0.016(2) 0.0160(19) -0.0067(17) -0.0004(15) -0.0055(16)
C16 0.0101(18) 0.011(2) 0.0132(19) -0.0028(16) -0.0009(14) -0.0013(14)
N21 0.0093(13) 0.0135(11) 0.0148(11) -0.0029(8) -0.0046(9) -0.0047(9)
C22 0.0099(18) 0.013(2) 0.0130(19) -0.0053(16) 0.0014(14) -0.0015(15)
C23 0.0072(17) 0.015(2) 0.0160(19) -0.0064(17) 0.0009(15) -0.0062(15)
C24 0.0048(19) 0.0103(16) 0.0084(16) 0.0019(10) -0.0017(11) -0.0019(11)
N24 0.0084(17) 0.0144(13) 0.0210(15) -0.0117(9) 0.0022(11) -0.0053(10)
C25 0.0065(18) 0.013(2) 0.018(2) -0.0079(17) 0.0014(16) 0.0000(15)
C26 0.0088(18) 0.019(2) 0.016(2) -0.0079(17) -0.0002(15) -0.0043(16)

loop_
_atom_type_symbol
_atom_type_description
_atom_type_scat_dispersion_real
_atom_type_scat_dispersion_imag
_atom_type_scat_source
C C 0.0033 0.0016 'International Tables Vol C Tables 4.2.6.8 and 6.1.1.4'
H H 0.0000 0.0000 'International Tables Vol C Tables 4.2.6.8 and 6.1.1.4'
Fe Fe 0.3463 0.8444 'International Tables Vol C Tables 4.2.6.8 and 6.1.1.4'
N N 0.0061 0.0033 'International Tables Vol C Tables 4.2.6.8 and 6.1.1.4'
O O 0.0106 0.0060 'International Tables Vol C Tables 4.2.6.8 and 6.1.1.4'
S S 0.1246 0.1234 'International Tables Vol C Tables 4.2.6.8 and 6.1.1.4'

loop_
_geom_angle_atom_site_label_1
_geom_angle_atom_site_label_2
_geom_angle_atom_site_label_3
_geom_angle
O11 Fe1 O15 177.57(7)
O11 Fe1 O11W 92.71(8)
O15 Fe1 O11W 85.35(9)
O11 Fe1 O12W 93.61(8)
O15 Fe1 O12W 87.83(8)
O11W Fe1 O12W 89.22(9)
O11 Fe1 O14W 89.35(9)
O15 Fe1 O14W 89.26(9)
O11W Fe1 O14W 92.19(7)
O12W Fe1 O14W 176.66(9)
O11 Fe1 O13W 85.48(8)
O15 Fe1 O13W 96.45(8)
O11W Fe1 O13W 178.18(8)
O12W Fe1 O13W 91.11(7)
O14W Fe1 O13W 87.57(8)
Fe1 O11W H11A 127(2)
Fe1 O11W H11B 109(2)
H11A O11W H11B 123(3)
Fe1 O12W H12A 131.0(19)
Fe1 O12W H12B 116(2)
H12A O12W H12B 113(3)
Fe1 O13W H13A 116.6(17)
Fe1 O13W H13B 131(2)
H13A O13W H13B 95(3)
Fe1 O14W H14A 124.4(18)
Fe1 O14W H14B 123(2)
H14A O14W H14B 104(3)
O12 S11 O13 110.68(16)
O12 S11 O14 110.09(16)
O13 S11 O14 111.55(13)
O12 S11 O11 109.71(11)
O13 S11 O11 105.85(12)
O14 S11 O11 108.85(12)
S11 O11 Fe1 148.86(10)
O17 S12 O18 110.48(14)
O17 S12 O16 110.52(12)
O18 S12 O16 111.59(16)
O17 S12 O15 106.79(12)
O18 S12 O15 108.82(12)
O16 S12 O15 108.50(12)
S12 O15 Fe1 148.09(10)
O21 Fe2 O25 178.14(7)
O21 Fe2 O22W 92.16(8)
O25 Fe2 O22W 86.06(8)
O21 Fe2 O23W 91.07(8)
O25 Fe2 O23W 88.43(8)
O22W Fe2 O23W 92.40(7)
O21 Fe2 O21W 93.49(8)
O25 Fe2 O21W 87.12(8)
O22W Fe2 O21W 90.87(8)
O23W Fe2 O21W 174.29(8)
O21 Fe2 O24W 85.32(8)
O25 Fe2 O24W 96.46(8)
O22W Fe2 O24W 177.46(8)
O23W Fe2 O24W 87.98(8)
O21W Fe2 O24W 88.96(7)
Fe2 O21W H21A 121.4(17)
Fe2 O21W H21B 129(2)
H21A O21W H21B 104(3)
Fe2 O22W H22A 133.4(19)
Fe2 O22W H22B 120.1(18)
H22A O22W H22B 104(3)
Fe2 O23W H23A 120.9(19)
Fe2 O23W H23B 109(2)
H23A O23W H23B 120(3)
Fe2 O24W H24A 113(2)
Fe2 O24W H24B 122.9(17)
H24A O24W H24B 112(3)
O23 S21 O22 110.76(15)
O23 S21 O24 110.81(13)
O22 S21 O24 111.56(15)
O23 S21 O21 109.73(11)
O22 S21 O21 108.90(11)
O24 S21 O21 104.89(12)
S21 O21 Fe2 144.75(10)
O28 S22 O27 110.94(16)
O28 S22 O26 109.94(15)
O27 S22 O26 110.83(13)
O28 S22 O25 110.10(12)
O27 S22 O25 108.87(12)
O26 S22 O25 106.04(12)
S22 O25 Fe2 147.48(10)
C12 N11 C16 121.33(17)
C12 N11 H11 119.3
C16 N11 H11 119.3
N11 C12 C13 122.1(4)
N11 C12 H12 119.0
C13 C12 H12 119.0
C12 C13 C14 119.0(4)
C12 C13 H13 120.5
C14 C13 H13 120.5
N14 C14 C15 121.9(5)
N14 C14 C13 120.9(5)
C15 C14 C13 117.21(18)
C14 N14 H14C 120.0
C14 N14 H14D 120.0
H14C N14 H14D 120.0
C14 C15 C16 121.3(4)
C14 C15 H15 119.3
C16 C15 H15 119.3
N11 C16 C15 119.1(4)
N11 C16 H16 120.5
C15 C16 H16 120.5
C26 N21 C22 120.97(17)
C26 N21 H21 119.5
C22 N21 H21 119.5
N21 C22 C23 119.4(4)
N21 C22 H22 120.3
C23 C22 H22 120.3
C24 C23 C22 121.1(4)
C24 C23 H23 119.5
C22 C23 H23 119.5
N24 C24 C23 121.7(5)
N24 C24 C25 120.8(5)
C23 C24 C25 117.40(18)
C24 N24 H24C 120.0
C24 N24 H24D 120.0
H24C N24 H24D 120.0
C26 C25 C24 118.8(4)
C26 C25 H25 120.6
C24 C25 H25 120.6
N21 C26 C25 122.4(4)
N21 C26 H26 118.8
C25 C26 H26 118.8

loop_
_geom_bond_atom_site_label_1
_geom_bond_atom_site_label_2
_geom_bond_distance
Fe1 O11 1.9401(18)
Fe1 O15 1.9451(18)
Fe1 O11W 1.995(2)
Fe1 O12W 2.011(2)
Fe1 O14W 2.015(2)
Fe1 O13W 2.031(2)
O11W H11A 0.828(18)
O11W H11B 0.832(18)
O12W H12A 0.852(19)
O12W H12B 0.804(18)
O13W H13A 0.868(18)
O13W H13B 0.836(19)
O14W H14A 0.867(19)
O14W H14B 0.835(18)
S11 O12 1.462(2)
S11 O13 1.467(3)
S11 O14 1.481(2)
S11 O11 1.4964(18)
S12 O17 1.453(2)
S12 O18 1.466(2)
S12 O16 1.488(3)
S12 O15 1.4975(18)
Fe2 O21 1.9465(18)
Fe2 O25 1.9514(18)
Fe2 O22W 2.003(2)
Fe2 O23W 2.009(2)
Fe2 O21W 2.0171(19)
Fe2 O24W 2.036(2)
O21W H21A 0.867(18)
O21W H21B 0.838(19)
O22W H22A 0.808(18)
O22W H22B 0.887(18)
O23W H23A 0.846(18)
O23W H23B 0.786(18)
O24W H24A 0.773(18)
O24W H24B 0.863(18)
S21 O23 1.446(2)
S21 O22 1.470(2)
S21 O24 1.488(2)
S21 O21 1.5034(18)
S22 O28 1.460(2)
S22 O27 1.462(3)
S22 O26 1.484(2)
S22 O25 1.4961(18)
N11 C12 1.330(5)
N11 C16 1.371(5)
N11 H11 0.8800
C12 C13 1.341(5)
C12 H12 0.9500
C13 C14 1.456(6)
C13 H13 0.9500
C14 N14 1.332(2)
C14 C15 1.372(6)
N14 H14C 0.8800
N14 H14D 0.8800
C15 C16 1.377(5)
C15 H15 0.9500
C16 H16 0.9500
N21 C26 1.335(5)
N21 C22 1.368(5)
N21 H21 0.8800
C22 C23 1.381(5)
C22 H22 0.9500
C23 C24 1.372(6)
C23 H23 0.9500
C24 N24 1.337(2)
C24 C25 1.456(6)
N24 H24C 0.8800
N24 H24D 0.8800
C25 C26 1.340(6)
C25 H25 0.9500
C26 H26 0.9500

loop_
_geom_hbond_atom_site_label_D
_geom_hbond_atom_site_label_H
_geom_hbond_atom_site_label_A
_geom_hbond_distance_DH
_geom_hbond_distance_HA
_geom_hbond_distance_DA
_geom_hbond_angle_DHA
_geom_hbond_site_symmetry_A
O11W H11A O12 0.828(18) 1.93(2) 2.726(4) 162(3) 2_765
O11W H11B O26 0.832(18) 1.767(19) 2.589(3) 169(3) 2_675
O12W H12A O16 0.852(19) 1.811(19) 2.662(3) 178(3) 2_775
O12W H12B O27 0.804(18) 1.861(19) 2.662(3) 175(3) 2_675
O13W H13A O24 0.868(18) 1.800(18) 2.664(3) 173(2) 2_666
O13W H13B O27 0.836(19) 1.846(19) 2.672(3) 169(3) 1_655
O14W H14A O18 0.867(19) 1.91(2) 2.743(3) 160(3) 2_675
O14W H14B O23 0.835(18) 1.805(19) 2.627(3) 168(3) 2_666
O21W H21A O16 0.867(18) 1.830(18) 2.695(3) 175(3) 2_675
O21W H21B O13 0.838(19) 1.885(19) 2.720(3) 174(3) 1_455
O22W H22A O22 0.808(18) 1.93(2) 2.719(4) 166(3) 2_666
O22W H22B O17 0.887(18) 1.716(19) 2.589(3) 167(3) 2_675
O23W H23A O28 0.846(18) 1.941(19) 2.773(3) 167(3) 2_576
O23W H23B O14 0.786(18) 1.838(19) 2.599(3) 163(3) 2_666
O24W H24A O13 0.773(18) 1.948(19) 2.717(3) 172(3) 2_666
O24W H24B O24 0.863(18) 1.850(19) 2.698(3) 167(2) 2_566
N11 H11 O14 0.88 2.17 2.856(3) 135.0 .
N11 H11 O23 0.88 2.23 2.880(3) 130.9 2_666
N14 H14C O12 0.88 2.10 2.945(5) 161.2 1_455
N14 H14D O18 0.88 2.14 2.994(4) 163.7 1_545
C15 H15 O13 0.95 2.55 3.439(5) 155.3 1_455
C16 H16 O23 0.95 2.56 3.050(5) 112.6 2_666
N21 H21 O17 0.88 2.40 3.006(4) 126.1 2_665
N21 H21 O26 0.88 2.39 2.980(4) 124.6 1_545
C22 H22 O17 0.95 2.54 3.083(5) 116.6 2_665
N24 H24C O28 0.88 2.09 2.938(5) 162.2 1_645
N24 H24D O22 0.88 2.19 3.036(4) 162.2 .
C25 H25 O24 0.95 2.59 3.464(5) 153.6 .
C26 H26 O26 0.95 2.43 3.022(5) 120.2 1_545

loop_
_geom_torsion_atom_site_label_1
_geom_torsion_atom_site_label_2
_geom_torsion_atom_site_label_3
_geom_torsion_atom_site_label_4
_geom_torsion
O12 S11 O11 Fe1 36.7(3)
O13 S11 O11 Fe1 156.16(19)
O14 S11 O11 Fe1 -83.8(2)
O17 S12 O15 Fe1 -165.54(18)
O18 S12 O15 Fe1 -46.3(2)
O16 S12 O15 Fe1 75.3(2)
O23 S21 O21 Fe2 74.87(19)
O22 S21 O21 Fe2 -46.5(2)
O24 S21 O21 Fe2 -166.06(17)
O28 S22 O25 Fe2 46.8(2)
O27 S22 O25 Fe2 -75.0(2)
O26 S22 O25 Fe2 165.68(18)
C16 N11 C12 C13 0.5(8)
N11 C12 C13 C14 0.8(7)
C12 C13 C14 N14 -179.6(4)
C12 C13 C14 C15 -1.1(8)
N14 C14 C15 C16 178.5(4)
C13 C14 C15 C16 0.0(8)
C12 N11 C16 C15 -1.6(7)
C14 C15 C16 N11 1.4(7)
C26 N21 C22 C23 1.5(7)
N21 C22 C23 C24 -1.4(7)
C22 C23 C24 N24 -178.4(4)
C22 C23 C24 C25 0.1(8)
N24 C24 C25 C26 179.7(4)
C23 C24 C25 C26 1.1(8)
C22 N21 C26 C25 -0.3(8)
C24 C25 C26 N21 -1.1(8)

_cod_database_fobs_code 2108552
